data_7243224
loop_
_publ_author_name
'Theppitak, Chatphorn'
'Kielar, Filip'
'Dungkaew, Winya'
'Sukwattanasinitt, Mongkol'
'Kangkaew, Laongdao'
'Sahasithiwat, Somboon'
'Zenno, Hikaru'
'Hayami, Shinya'
'Chainok, Kittipong'

_publ_section_title
;
 The coordination chemistry of benzhydrazide with lanthanide(iii) ions:
 hydrothermal in situ ligand formation, structures, magnetic and
 photoluminescence sensing properties
;
_journal_issue 40
_journal_name_full 'RSC Advances'
_journal_page_first 24709
_journal_page_last 24721
_journal_paper_doi 10.1039/D1RA03106F
_journal_volume 11
_journal_year 2021
_chemical_formula_moiety 'C63 H45 Lu3 O18'
_chemical_formula_sum 'C63 H45 Lu3 O18'
_chemical_formula_weight 1614.90
_space_group_crystal_system monoclinic
_space_group_IT_number 14
_space_group_name_Hall '-P 2yn'
_space_group_name_H-M_alt 'P 1 21/n 1'
_atom_sites_solution_hydrogens geom
_audit_creation_date 2021-02-21
_audit_creation_method
;
Olex2 1.3
(compiled 2020.11.12 svn.r5f609507 for OlexSys, GUI svn.r6272)
;
_audit_update_record
;
2021-02-21 deposited with the CCDC.	2021-07-08 downloaded from the CCDC.
;
_cell_angle_alpha 90
_cell_angle_beta 96.311(5)
_cell_angle_gamma 90
_cell_formula_units_Z 4
_cell_length_a 11.2439(14)
_cell_length_b 22.591(2)
_cell_length_c 23.111(3)
_cell_measurement_reflns_used 9284
_cell_measurement_temperature 296.0
_cell_measurement_theta_max 28.262
_cell_measurement_theta_min 2.809
_cell_volume 5834.9(12)
_computing_cell_refinement 'SAINT V8.38A (?, 2016)'
_computing_data_reduction 'SAINT V8.38A (?, 2016)'
_computing_molecular_graphics 'Olex2 1.3 (Dolomanov et al., 2009)'
_computing_publication_material 'Olex2 1.3 (Dolomanov et al., 2009)'
_computing_structure_refinement 'SHELXL 2018/3 (Sheldrick, 2015)'
_computing_structure_solution 'SHELXT 2014/5 (Sheldrick, 2014)'
_diffrn_ambient_temperature 296.0
_diffrn_detector 'Bruker PHOTON 200 area detector'
_diffrn_detector_area_resol_mean 7.39
_diffrn_detector_type 'PHOTON II area detector'
_diffrn_measured_fraction_theta_full 0.999
_diffrn_measured_fraction_theta_max 0.996
_diffrn_measurement_device 'four-circle KAPPA diffractometer'
_diffrn_measurement_device_type 'BRUKER D8 QUEST CMOS PHOTON II'
_diffrn_measurement_method '\w and \f scans'
_diffrn_radiation_collimation '0.5 mm'
_diffrn_radiation_monochromator graphite
_diffrn_radiation_probe x-ray
_diffrn_radiation_type MoK\a
_diffrn_radiation_wavelength 0.71073
_diffrn_radiation_xray_symbol K-L~3~
_diffrn_reflns_av_R_equivalents 0.0453
_diffrn_reflns_av_unetI/netI 0.0181
_diffrn_reflns_Laue_measured_fraction_full 0.999
_diffrn_reflns_Laue_measured_fraction_max 0.996
_diffrn_reflns_limit_h_max 14
_diffrn_reflns_limit_h_min -15
_diffrn_reflns_limit_k_max 30
_diffrn_reflns_limit_k_min -30
_diffrn_reflns_limit_l_max 30
_diffrn_reflns_limit_l_min -30
_diffrn_reflns_number 210310
_diffrn_reflns_point_group_measured_fraction_full 0.999
_diffrn_reflns_point_group_measured_fraction_max 0.996
_diffrn_reflns_theta_full 25.242
_diffrn_reflns_theta_max 28.323
_diffrn_reflns_theta_min 2.778
_diffrn_source 'sealed x-ray tube'
_diffrn_source_current 30.0
_diffrn_source_power 1.5
_diffrn_source_target Mo
_diffrn_source_type Mo
_diffrn_source_voltage 50.0
_diffrn_standards_number 0
_exptl_absorpt_coefficient_mu 5.110
_exptl_absorpt_correction_T_max 0.7457
_exptl_absorpt_correction_T_min 0.4816
_exptl_absorpt_correction_type multi-scan
_exptl_absorpt_process_details
;
SADABS-2016/2 (Bruker,2016/2) was used for absorption correction.
wR2(int) was 0.1086 before and 0.0584 after correction.
The Ratio of minimum to maximum transmission is 0.6458.
The \l/2 correction factor is Not present.
;
_exptl_crystal_colour colourless
_exptl_crystal_colour_primary colourless
_exptl_crystal_density_diffrn 1.838
_exptl_crystal_description block
_exptl_crystal_F_000 3120
_exptl_crystal_size_max 0.2
_exptl_crystal_size_mid 0.18
_exptl_crystal_size_min 0.12
_refine_diff_density_max 1.002
_refine_diff_density_min -1.003
_refine_diff_density_rms 0.100
_refine_ls_extinction_method none
_refine_ls_goodness_of_fit_ref 1.124
_refine_ls_hydrogen_treatment constr
_refine_ls_matrix_type full
_refine_ls_number_parameters 1004
_refine_ls_number_reflns 14485
_refine_ls_number_restraints 805
_refine_ls_restrained_S_all 1.125
_refine_ls_R_factor_all 0.0370
_refine_ls_R_factor_gt 0.0256
_refine_ls_shift/su_max 0.005
_refine_ls_shift/su_mean 0.000
_refine_ls_structure_factor_coef Fsqd
_refine_ls_weighting_details 'w=1/[\s^2^(Fo^2^)+(0.0124P)^2^+14.2054P] where P=(Fo^2^+2Fc^2^)/3'
_refine_ls_weighting_scheme calc
_refine_ls_wR_factor_gt 0.0504
_refine_ls_wR_factor_ref 0.0572
_reflns_Friedel_coverage 0.000
_reflns_number_gt 12347
_reflns_number_total 14485
_reflns_threshold_expression 'I > 2\s(I)'
_cod_data_source_file d1ra03106f2.cif
_cod_data_source_block 21lu
_cod_database_code 7243224
_shelx_shelxl_version_number 2018/3
_shelx_space_group_comment
;
The symmetry employed for this shelxl refinement is uniquely defined
by the following loop, which should always be used as a source of
symmetry information in preference to the above space-group names.
They are only intended as comments.
;
_shelx_estimated_absorpt_t_max 0.579
_shelx_estimated_absorpt_t_min 0.428
_olex2_refinement_description
;
1. Restrained distances
 C59-C60 \\sim C59A-C60A
 with sigma of 0.02
 C60-C61 \\sim C60A-C61A
 with sigma of 0.02
 C60-C62 \\sim C60A-C62A
 with sigma of 0.04
 C61-C62 \\sim C61A-C62A
 with sigma of 0.02
 C62-C63 \\sim C62A-C63A
 with sigma of 0.02
 C58-C63 \\sim C58A-C63A
 with sigma of 0.02
 C58-C59 \\sim C58A-C59A
 with sigma of 0.02
 C61-C63 \\sim C61A-C63A
 with sigma of 0.04
 C57-C63 \\sim C57-C63A
 with sigma of 0.04
 C58-C60 \\sim C58A-C60A
 with sigma of 0.04
 C58-C62 \\sim C58A-C62A
 with sigma of 0.04
 C57-C59 \\sim C57-C59A
 with sigma of 0.04
 C59-C61 \\sim C59A-C61A
 with sigma of 0.04
 C59-C63 \\sim C59A-C63A
 with sigma of 0.04
 C57-C58 \\sim C57-C58A
 with sigma of 0.02
 C30-C31 \\sim C30A-C31A
 with sigma of 0.02
 C31-C33 \\sim C31A-C33A
 with sigma of 0.04
 C32-C33 \\sim C32A-C33A
 with sigma of 0.02
 C30-C32 \\sim C30A-C32A
 with sigma of 0.04
 C32-C34 \\sim C32A-C34A
 with sigma of 0.04
 C33-C35 \\sim C33A-C35A
 with sigma of 0.04
 C30-C34 \\sim C30A-C34A
 with sigma of 0.04
 C29-C35 \\sim C29-C35A
 with sigma of 0.04
 C29-C31 \\sim C29-C31A
 with sigma of 0.04
 C29-C30 \\sim C29-C30A
 with sigma of 0.02
 C31-C32 \\sim C31A-C32A
 with sigma of 0.02
 C34-C35 \\sim C34A-C35A
 with sigma of 0.02
 C30-C35 \\sim C30A-C35A
 with sigma of 0.02
 C33-C34 \\sim C33A-C34A
 with sigma of 0.02
 C31-C35 \\sim C31A-C35A
 with sigma of 0.04
 C17-C19 \\sim C17A-C19A
 with sigma of 0.04
 C16-C20 \\sim C16A-C20A
 with sigma of 0.04
 C17-C21 \\sim C17A-C21A
 with sigma of 0.04
 C16-C18 \\sim C16A-C18A
 with sigma of 0.04
 C18-C19 \\sim C18A-C19A
 with sigma of 0.02
 C16-C21 \\sim C16A-C21A
 with sigma of 0.02
 C19-C20 \\sim C19A-C20A
 with sigma of 0.02
 C15-C16 \\sim C15-C16A
 with sigma of 0.02
 C16-C17 \\sim C16A-C17A
 with sigma of 0.02
 C18-C20 \\sim C18A-C20A
 with sigma of 0.04
 C17-C18 \\sim C17A-C18A
 with sigma of 0.02
 C19-C21 \\sim C19A-C21A
 with sigma of 0.04
 C15-C21 \\sim C15-C21A
 with sigma of 0.04
 C20-C21 \\sim C20A-C21A
 with sigma of 0.02
 C15-C17 \\sim C15-C17A
 with sigma of 0.04
 C2-C4 \\sim C2A-C4A
 with sigma of 0.04
 C2-C6 \\sim C2A-C6A
 with sigma of 0.04
 O2-C1 \\sim O2A-C1A
 with sigma of 0.02
 C3-C5 \\sim C3A-C5A
 with sigma of 0.04
 C5-C6 \\sim C5A-C6A
 with sigma of 0.02
 C2-C3 \\sim C2A-C3A
 with sigma of 0.02
 O1-C1 \\sim O1A-C1A
 with sigma of 0.02
 C4-C6 \\sim C4A-C6A
 with sigma of 0.04
 C5-C7 \\sim C5A-C7A
 with sigma of 0.04
 C3-C7 \\sim C3A-C7A
 with sigma of 0.04
 O1-O2 \\sim O1A-O2A
 with sigma of 0.04
 C3-C4 \\sim C3A-C4A
 with sigma of 0.02
 Lu1-O1 \\sim Lu1-O1A
 with sigma of 0.02
 O1-C2 \\sim O1A-C2A
 with sigma of 0.04
 O2-C2 \\sim O2A-C2A
 with sigma of 0.04
 C1-C2 \\sim C1A-C2A
 with sigma of 0.02
 C1-C3 \\sim C1A-C3A
 with sigma of 0.04
 C1-C7 \\sim C1A-C7A
 with sigma of 0.04
 C2-C7 \\sim C2A-C7A
 with sigma of 0.02
 Lu1-C1 \\sim Lu1-C1A
 with sigma of 0.04
 C4-C5 \\sim C4A-C5A
 with sigma of 0.02
 C6-C7 \\sim C6A-C7A
 with sigma of 0.02
2. Restrained planarity
 C58A, C59A, C60A, C61A, C62A, C63A
 with sigma of 0.1
 C58, C59, C60, C61, C62, C63
 with sigma of 0.1
 C30, C31, C32, C33, C34, C35
 with sigma of 0.1
 C30A, C31A, C32A, C33A, C34A, C35A
 with sigma of 0.1
 C16, C17, C18, C19, C20, C21
 with sigma of 0.1
 C16A, C17A, C18A, C19A, C20A, C21A
 with sigma of 0.01
 C2, C3, C4, C5, C6, C7
 with sigma of 0.1
 C2A, C3A, C4A, C5A, C6A, C7A
 with sigma of 0.1
3. Uiso/Uaniso restraints and constraints
Uanis(C58) \\sim Ueq, Uanis(C59) \\sim Ueq, Uanis(C60) \\sim Ueq, Uanis(C61)
\\sim Ueq, Uanis(C62) \\sim Ueq, Uanis(C63) \\sim Ueq: with sigma of 0.01 and
sigma for terminal atoms of 0.02
Uanis(C58A) \\sim Ueq, Uanis(C59A) \\sim Ueq, Uanis(C60A) \\sim Ueq,
Uanis(C61A) \\sim Ueq, Uanis(C62A) \\sim Ueq, Uanis(C63A) \\sim Ueq: with sigma
of 0.01 and sigma for terminal atoms of 0.02
Uanis(C30A) \\sim Ueq, Uanis(C31A) \\sim Ueq, Uanis(C32A) \\sim Ueq,
Uanis(C33A) \\sim Ueq, Uanis(C34A) \\sim Ueq, Uanis(C35A) \\sim Ueq: with sigma
of 0.01 and sigma for terminal atoms of 0.02
Uanis(C30) \\sim Ueq, Uanis(C31) \\sim Ueq, Uanis(C32) \\sim Ueq, Uanis(C33)
\\sim Ueq, Uanis(C34) \\sim Ueq, Uanis(C35) \\sim Ueq: with sigma of 0.01 and
sigma for terminal atoms of 0.02
Uanis(C16) \\sim Ueq, Uanis(C17) \\sim Ueq, Uanis(C18) \\sim Ueq, Uanis(C19)
\\sim Ueq, Uanis(C20) \\sim Ueq, Uanis(C21) \\sim Ueq: with sigma of 0.01 and
sigma for terminal atoms of 0.02
Uanis(C16A) \\sim Ueq, Uanis(C17A) \\sim Ueq, Uanis(C18A) \\sim Ueq,
Uanis(C19A) \\sim Ueq, Uanis(C20A) \\sim Ueq, Uanis(C21A) \\sim Ueq: with sigma
of 0.01 and sigma for terminal atoms of 0.02
Uanis(O1) \\sim Ueq, Uanis(O2) \\sim Ueq, Uanis(C1) \\sim Ueq, Uanis(C2) \\sim
Ueq, Uanis(C3) \\sim Ueq, Uanis(C4) \\sim Ueq, Uanis(C5) \\sim Ueq, Uanis(C6)
\\sim Ueq, Uanis(C7) \\sim Ueq: with sigma of 0.01 and sigma for terminal atoms
of 0.02
Uanis(O1A) \\sim Ueq, Uanis(O2A) \\sim Ueq, Uanis(C1A) \\sim Ueq, Uanis(C2A)
\\sim Ueq, Uanis(C3A) \\sim Ueq, Uanis(C4A) \\sim Ueq, Uanis(C5A) \\sim Ueq,
Uanis(C6A) \\sim Ueq, Uanis(C7A) \\sim Ueq: with sigma of 0.01 and sigma for
terminal atoms of 0.02
4. Rigid body (RIGU) restrains
 C57, C58, C59, C60, C61, C62, C63
 with sigma for 1-2 distances of 0.001 and sigma for 1-3 distances of 0.001
 C57, C58A, C59A, C60A, C61A, C62A, C63A
 with sigma for 1-2 distances of 0.001 and sigma for 1-3 distances of 0.001
 C29, C30, C31, C32, C33, C34, C35
 with sigma for 1-2 distances of 0.001 and sigma for 1-3 distances of 0.001
 C29, C30A, C31A, C32A, C33A, C34A, C35A
 with sigma for 1-2 distances of 0.001 and sigma for 1-3 distances of 0.001
 C15, C16A, C17A, C18A, C19A, C20A, C21A
 with sigma for 1-2 distances of 0.001 and sigma for 1-3 distances of 0.001
 C15, C16, C17, C18, C19, C20, C21
 with sigma for 1-2 distances of 0.001 and sigma for 1-3 distances of 0.001
 O1, O2, C1, C2, C3, C4, C5, C6, C7
 with sigma for 1-2 distances of 0.0001 and sigma for 1-3 distances of 0.0001
 O1A, O2A, C1A, C2A, C3A, C4A, C5A, C6A, C7A
 with sigma for 1-2 distances of 0.0001 and sigma for 1-3 distances of 0.0001
5. Others
 Sof(C58A)=Sof(C59A)=Sof(H59A)=Sof(C60A)=Sof(H60A)=Sof(C61A)=Sof(H61A)=
 Sof(C62A)=Sof(H62A)=Sof(C63A)=Sof(H63A)=1-FVAR(1)
 Sof(C58)=Sof(C59)=Sof(H59)=Sof(C60)=Sof(H60)=Sof(C61)=Sof(H61)=Sof(C62)=
 Sof(H62)=Sof(C63)=Sof(H63)=FVAR(1)
 Sof(C30A)=Sof(C31A)=Sof(H31A)=Sof(C32A)=Sof(H32A)=Sof(C33A)=Sof(H33A)=
 Sof(C34A)=Sof(H34A)=Sof(C35A)=Sof(H35A)=1-FVAR(2)
 Sof(C30)=Sof(C31)=Sof(H31)=Sof(C32)=Sof(H32)=Sof(C33)=Sof(H33)=Sof(C34)=
 Sof(H34)=Sof(C35)=Sof(H35)=FVAR(2)
 Sof(C16A)=Sof(C17A)=Sof(H17A)=Sof(C18A)=Sof(H18A)=Sof(C19A)=Sof(H19A)=
 Sof(C20A)=Sof(H20A)=Sof(C21A)=Sof(H21A)=1-FVAR(3)
 Sof(C16)=Sof(C17)=Sof(H17)=Sof(C18)=Sof(H18)=Sof(C19)=Sof(H19)=Sof(C20)=
 Sof(H20)=Sof(C21)=Sof(H21)=FVAR(3)
 Sof(O1A)=Sof(O2A)=Sof(C1A)=Sof(C2A)=Sof(C3A)=Sof(H3A)=Sof(C4A)=Sof(H4A)=
 Sof(C5A)=Sof(H5A)=Sof(C6A)=Sof(H6A)=Sof(C7A)=Sof(H7A)=1-FVAR(4)
 Sof(O1)=Sof(O2)=Sof(C1)=Sof(C2)=Sof(C3)=Sof(H3)=Sof(C4)=Sof(H4)=Sof(C5)=
 Sof(H5)=Sof(C6)=Sof(H6)=Sof(C7)=Sof(H7)=FVAR(4)
6.a Aromatic/amide H refined with riding coordinates:
 C3(H3), C3A(H3A), C4(H4), C4A(H4A), C5(H5), C5A(H5A), C6(H6), C6A(H6A),
 C7(H7), C7A(H7A), C10(H10), C11(H11), C12(H12), C13(H13), C14(H14), C17(H17),
 C17A(H17A), C18(H18), C18A(H18A), C19(H19), C19A(H19A), C20(H20), C20A(H20A),
 C21(H21), C21A(H21A), C24(H24), C25(H25), C26(H26), C27(H27), C28(H28),
 C31(H31), C31A(H31A), C32(H32), C32A(H32A), C33(H33), C33A(H33A), C34(H34),
 C34A(H34A), C35(H35), C35A(H35A), C38(H38), C39(H39), C40(H40), C41(H41),
 C42(H42), C45(H45), C46(H46), C47(H47), C48(H48), C49(H49), C52(H52), C53(H53),
  C54(H54), C55(H55), C56(H56), C59(H59), C59A(H59A), C60(H60), C60A(H60A),
 C61(H61), C61A(H61A), C62(H62), C62A(H62A), C63(H63), C63A(H63A)
;
_olex2_submission_special_instructions 'No special instructions were received'

loop_
_space_group_symop_operation_xyz
'x, y, z'
'-x+1/2, y+1/2, -z+1/2'
'-x, -y, -z'
'x-1/2, -y-1/2, z-1/2'

loop_
_atom_site_label
_atom_site_type_symbol
_atom_site_fract_x
_atom_site_fract_y
_atom_site_fract_z
_atom_site_U_iso_or_equiv
_atom_site_adp_type
_atom_site_occupancy
_atom_site_site_symmetry_order
_atom_site_calc_flag
_atom_site_refinement_flags_posn
_atom_site_refinement_flags_adp
_atom_site_refinement_flags_occupancy
_atom_site_disorder_assembly
_atom_site_disorder_group
Lu1 Lu 0.65947(2) 0.60915(2) 0.71155(2) 0.03604(4) Uani 1 1 d D . . . .
Lu2 Lu 0.53280(2) 0.42763(2) 0.76725(2) 0.03057(4) Uani 1 1 d . . . . .
Lu3 Lu 0.63865(2) 0.27539(2) 0.82661(2) 0.03201(4) Uani 1 1 d . . . . .
O1 O 0.6675(5) 0.65851(19) 0.63176(18) 0.0641(10) Uani 0.832(5) 1 d D U P A 1
O1A O 0.674(2) 0.6377(10) 0.6214(7) 0.060(3) Uani 0.168(5) 1 d D U P A 2
O2 O 0.8210(8) 0.7076(3) 0.6033(2) 0.0597(13) Uani 0.832(5) 1 d D U P A 1
O2A O 0.822(3) 0.7020(16) 0.6135(12) 0.051(3) Uani 0.168(5) 1 d D U P A 2
O3 O 0.8434(3) 0.62985(14) 0.73839(15) 0.0588(8) Uani 1 1 d . . . . .
O4 O 0.9637(3) 0.70306(12) 0.72053(13) 0.0474(7) Uani 1 1 d . . . . .
O5 O 0.5953(3) 0.69399(13) 0.74175(17) 0.0660(10) Uani 1 1 d . . . . .
O6 O 0.6968(2) 0.77023(13) 0.71319(14) 0.0514(7) Uani 1 1 d . . . . .
O7 O 0.6390(3) 0.57473(13) 0.79731(13) 0.0543(8) Uani 1 1 d . . . . .
O8 O 0.5484(3) 0.49920(11) 0.83420(12) 0.0458(7) Uani 1 1 d . . . . .
O9 O 0.7266(3) 0.52947(13) 0.67034(15) 0.0643(9) Uani 1 1 d . . . . .
O10 O 0.6774(2) 0.44892(13) 0.71575(13) 0.0471(7) Uani 1 1 d . . . . .
O11 O 0.4768(3) 0.57929(16) 0.68628(18) 0.0732(11) Uani 1 1 d . . . . .
O12 O 0.4151(3) 0.49424(12) 0.71989(13) 0.0489(7) Uani 1 1 d . . . . .
O13 O 0.4417(3) 0.37443(12) 0.68656(12) 0.0464(7) Uani 1 1 d . . . . .
O14 O 0.5716(2) 0.32428(11) 0.74285(11) 0.0395(6) Uani 1 1 d . . . . .
O15 O 0.6764(2) 0.38361(11) 0.83120(11) 0.0382(6) Uani 1 1 d . . . . .
O16 O 0.7325(3) 0.32821(12) 0.90602(13) 0.0533(7) Uani 1 1 d . . . . .
O17 O 0.4024(2) 0.38739(12) 0.82048(13) 0.0460(7) Uani 1 1 d . . . . .
O18 O 0.4678(2) 0.30132(12) 0.85776(14) 0.0489(7) Uani 1 1 d . . . . .
C1 C 0.7410(10) 0.6700(4) 0.5950(3) 0.0517(9) Uani 0.832(5) 1 d D U P A 1
C1A C 0.743(4) 0.667(2) 0.5918(12) 0.056(2) Uani 0.168(5) 1 d D U P A 2
C2 C 0.7193(6) 0.6377(2) 0.5396(2) 0.0574(9) Uani 0.832(5) 1 d D U P A 1
C2A C 0.765(2) 0.6466(11) 0.5326(9) 0.058(2) Uani 0.168(5) 1 d D U P A 2
C3 C 0.8087(7) 0.6343(3) 0.5035(3) 0.0693(12) Uani 0.832(5) 1 d D U P A 1
H3 H 0.879956 0.654875 0.512666 0.083 Uiso 0.832(5) 1 calc R U P A 1
C3A C 0.860(2) 0.6735(11) 0.5083(9) 0.062(3) Uani 0.168(5) 1 d D U P A 2
H3A H 0.898349 0.704589 0.529087 0.074 Uiso 0.168(5) 1 calc R U P A 2
C4 C 0.7921(8) 0.5999(4) 0.4530(3) 0.0921(19) Uani 0.832(5) 1 d D U P A 1
H4 H 0.851364 0.596017 0.428193 0.111 Uiso 0.832(5) 1 calc R U P A 1
C4A C 0.902(2) 0.6580(12) 0.4558(10) 0.073(3) Uani 0.168(5) 1 d D U P A 2
H4A H 0.963468 0.676964 0.439492 0.088 Uiso 0.168(5) 1 calc R U P A 2
C5 C 0.6835(8) 0.5724(4) 0.4421(3) 0.0902(18) Uani 0.832(5) 1 d D U P A 1
H5 H 0.673310 0.548559 0.409078 0.108 Uiso 0.832(5) 1 calc R U P A 1
C5A C 0.841(3) 0.6129(13) 0.4328(12) 0.069(3) Uani 0.168(5) 1 d D U P A 2
H5A H 0.873333 0.597949 0.400493 0.082 Uiso 0.168(5) 1 calc R U P A 2
C6 C 0.5956(8) 0.5754(3) 0.4715(3) 0.0896(18) Uani 0.832(5) 1 d D U P A 1
H6 H 0.522903 0.557266 0.459278 0.108 Uiso 0.832(5) 1 calc R U P A 1
C6A C 0.749(3) 0.5845(13) 0.4438(11) 0.062(3) Uani 0.168(5) 1 d D U P A 2
H6A H 0.707390 0.557694 0.418487 0.075 Uiso 0.168(5) 1 calc R U P A 2
C7 C 0.6132(7) 0.6078(3) 0.5240(3) 0.0755(14) Uani 0.832(5) 1 d D U P A 1
H7 H 0.552753 0.609010 0.548340 0.091 Uiso 0.832(5) 1 calc R U P A 1
C7A C 0.715(2) 0.5995(11) 0.5021(10) 0.063(3) Uani 0.168(5) 1 d D U P A 2
H7A H 0.658712 0.576465 0.518203 0.076 Uiso 0.168(5) 1 calc R U P A 2
C8 C 0.9445(3) 0.65369(16) 0.74220(17) 0.0389(8) Uani 1 1 d . . . . .
C9 C 1.0456(3) 0.62158(16) 0.77463(17) 0.0366(8) Uani 1 1 d . . . . .
C10 C 1.1557(4) 0.6477(2) 0.7864(2) 0.0645(13) Uani 1 1 d . . . . .
H10 H 1.168088 0.686074 0.773840 0.077 Uiso 1 1 calc R U . . .
C11 C 1.2481(5) 0.6166(3) 0.8169(3) 0.0876(19) Uani 1 1 d . . . . .
H11 H 1.322259 0.634712 0.825333 0.105 Uiso 1 1 calc R U . . .
C12 C 1.2327(6) 0.5603(3) 0.8348(3) 0.0866(19) Uani 1 1 d . . . . .
H12 H 1.296328 0.539514 0.854245 0.104 Uiso 1 1 calc R U . . .
C13 C 1.1232(6) 0.5346(3) 0.8240(3) 0.090(2) Uani 1 1 d . . . . .
H13 H 1.111450 0.496379 0.837232 0.108 Uiso 1 1 calc R U . . .
C14 C 1.0291(5) 0.5647(2) 0.7935(2) 0.0653(14) Uani 1 1 d . . . . .
H14 H 0.954842 0.546482 0.785817 0.078 Uiso 1 1 calc R U . . .
C15 C 0.6089(3) 0.74839(16) 0.73421(18) 0.0396(8) Uani 1 1 d D . . . .
C16 C 0.5171(6) 0.7887(3) 0.7525(4) 0.0425(16) Uani 0.81(2) 1 d D U P B 1
C16A C 0.5165(19) 0.7876(9) 0.7552(12) 0.040(5) Uani 0.19(2) 1 d D U P B 2
C17 C 0.5385(7) 0.8483(3) 0.7570(4) 0.0525(18) Uani 0.81(2) 1 d D U P B 1
H17 H 0.611364 0.863673 0.748506 0.063 Uiso 0.81(2) 1 calc R U P B 1
C17A C 0.508(2) 0.8473(9) 0.7434(11) 0.037(4) Uani 0.19(2) 1 d D U P B 2
H17A H 0.561741 0.865138 0.720809 0.044 Uiso 0.19(2) 1 calc R U P B 2
C18 C 0.4517(9) 0.8855(3) 0.7742(5) 0.078(2) Uani 0.81(2) 1 d D U P B 1
H18 H 0.466512 0.925834 0.778153 0.093 Uiso 0.81(2) 1 calc R U P B 1
C18A C 0.419(3) 0.8807(11) 0.7654(11) 0.048(5) Uani 0.19(2) 1 d D U P B 2
H18A H 0.412871 0.921038 0.757468 0.058 Uiso 0.19(2) 1 calc R U P B 2
C19 C 0.3422(7) 0.8626(4) 0.7856(5) 0.079(3) Uani 0.81(2) 1 d D U P B 1
H19 H 0.283142 0.887881 0.796356 0.095 Uiso 0.81(2) 1 calc R U P B 1
C19A C 0.339(2) 0.8536(11) 0.7996(13) 0.054(5) Uani 0.19(2) 1 d D U P B 2
H19A H 0.279563 0.875920 0.814431 0.065 Uiso 0.19(2) 1 calc R U P B 2
C20 C 0.3203(7) 0.8031(3) 0.7813(6) 0.071(2) Uani 0.81(2) 1 d D U P B 1
H20 H 0.247311 0.787917 0.789759 0.085 Uiso 0.81(2) 1 calc R U P B 1
C20A C 0.347(2) 0.7951(10) 0.8107(14) 0.049(5) Uani 0.19(2) 1 d D U P B 2
H20A H 0.293727 0.777135 0.833110 0.059 Uiso 0.19(2) 1 calc R U P B 2
C21 C 0.4066(6) 0.7659(3) 0.7644(5) 0.056(2) Uani 0.81(2) 1 d D U P B 1
H21 H 0.391659 0.725500 0.760891 0.068 Uiso 0.81(2) 1 calc R U P B 1
C21A C 0.434(2) 0.7620(10) 0.7895(13) 0.045(5) Uani 0.19(2) 1 d D U P B 2
H21A H 0.438843 0.721742 0.797828 0.054 Uiso 0.19(2) 1 calc R U P B 2
C22 C 0.5839(3) 0.55141(16) 0.83620(17) 0.0386(8) Uani 1 1 d . . . . .
C23 C 0.5627(4) 0.58836(17) 0.88777(18) 0.0419(9) Uani 1 1 d . . . . .
C24 C 0.5696(5) 0.6495(2) 0.8849(2) 0.0651(14) Uani 1 1 d . . . . .
H24 H 0.591105 0.667742 0.851550 0.078 Uiso 1 1 calc R U . . .
C25 C 0.5442(7) 0.6832(3) 0.9320(3) 0.094(2) Uani 1 1 d . . . . .
H25 H 0.545692 0.724287 0.929495 0.113 Uiso 1 1 calc R U . . .
C26 C 0.5171(7) 0.6571(3) 0.9819(3) 0.096(2) Uani 1 1 d . . . . .
H26 H 0.503779 0.680206 1.013893 0.116 Uiso 1 1 calc R U . . .
C27 C 0.5095(6) 0.5972(3) 0.9850(2) 0.0839(18) Uani 1 1 d . . . . .
H27 H 0.490154 0.579243 1.018935 0.101 Uiso 1 1 calc R U . . .
C28 C 0.5306(5) 0.5628(2) 0.9374(2) 0.0629(13) Uani 1 1 d . . . . .
H28 H 0.522813 0.521887 0.939258 0.076 Uiso 1 1 calc R U . . .
C29 C 0.7151(3) 0.47460(17) 0.67315(18) 0.0411(8) Uani 1 1 d D . . . .
C30 C 0.7357(17) 0.4391(6) 0.6207(6) 0.037(2) Uani 0.49(3) 1 d D U P C 1
C30A C 0.7607(17) 0.4379(6) 0.6265(6) 0.040(3) Uani 0.51(3) 1 d D U P C 2
C31 C 0.7633(17) 0.4679(6) 0.5712(6) 0.055(3) Uani 0.49(3) 1 d D U P C 1
H31 H 0.767291 0.509009 0.570559 0.067 Uiso 0.49(3) 1 calc R U P C 1
C31A C 0.7947(16) 0.4632(7) 0.5765(6) 0.056(3) Uani 0.51(3) 1 d D U P C 2
H31A H 0.793655 0.504115 0.572185 0.068 Uiso 0.51(3) 1 calc R U P C 2
C32 C 0.7851(19) 0.4358(6) 0.5228(6) 0.069(4) Uani 0.49(3) 1 d D U P C 1
H32 H 0.803989 0.455309 0.489568 0.082 Uiso 0.49(3) 1 calc R U P C 1
C32A C 0.8308(18) 0.4275(6) 0.5323(7) 0.073(4) Uani 0.51(3) 1 d D U P C 2
H32A H 0.853471 0.444130 0.498402 0.088 Uiso 0.51(3) 1 calc R U P C 2
C33 C 0.779(2) 0.3756(6) 0.5234(7) 0.073(4) Uani 0.49(3) 1 d D U P C 1
H33 H 0.794303 0.354280 0.490609 0.088 Uiso 0.49(3) 1 calc R U P C 1
C33A C 0.832(2) 0.3675(6) 0.5399(8) 0.080(4) Uani 0.51(3) 1 d D U P C 2
H33A H 0.855406 0.343249 0.510686 0.096 Uiso 0.51(3) 1 calc R U P C 2
C34 C 0.7512(19) 0.3464(5) 0.5716(7) 0.065(3) Uani 0.49(3) 1 d D U P C 1
H34 H 0.745797 0.305338 0.571527 0.078 Uiso 0.49(3) 1 calc R U P C 1
C34A C 0.799(2) 0.3422(6) 0.5898(9) 0.073(4) Uani 0.51(3) 1 d D U P C 2
H34A H 0.801205 0.301246 0.594114 0.088 Uiso 0.51(3) 1 calc R U P C 2
C35 C 0.7310(17) 0.3780(5) 0.6204(6) 0.050(3) Uani 0.49(3) 1 d D U P C 1
H35 H 0.714028 0.357934 0.653650 0.060 Uiso 0.49(3) 1 calc R U P C 1
C35A C 0.7637(17) 0.3772(6) 0.6333(7) 0.055(3) Uani 0.51(3) 1 d D U P C 2
H35A H 0.741788 0.360049 0.667152 0.066 Uiso 0.51(3) 1 calc R U P C 2
C36 C 0.3966(3) 0.54189(17) 0.69386(18) 0.0403(8) Uani 1 1 d . . . . .
C37 C 0.2727(3) 0.55721(16) 0.66914(17) 0.0373(8) Uani 1 1 d . . . . .
C38 C 0.2429(5) 0.6117(2) 0.6452(2) 0.0664(14) Uani 1 1 d . . . . .
H38 H 0.301476 0.640634 0.643851 0.080 Uiso 1 1 calc R U . . .
C39 C 0.1249(5) 0.6236(3) 0.6228(3) 0.0763(16) Uani 1 1 d . . . . .
H39 H 0.104418 0.660775 0.607424 0.092 Uiso 1 1 calc R U . . .
C40 C 0.0414(5) 0.5817(3) 0.6235(3) 0.0788(17) Uani 1 1 d . . . . .
H40 H -0.036555 0.589370 0.607391 0.095 Uiso 1 1 calc R U . . .
C41 C 0.0686(5) 0.5294(3) 0.6470(3) 0.093(2) Uani 1 1 d . . . . .
H41 H 0.009379 0.500749 0.647549 0.111 Uiso 1 1 calc R U . . .
C42 C 0.1833(4) 0.5170(2) 0.6706(3) 0.0705(16) Uani 1 1 d . . . . .
H42 H 0.200023 0.480359 0.687980 0.085 Uiso 1 1 calc R U . . .
C43 C 0.5031(3) 0.32873(16) 0.69509(17) 0.0378(8) Uani 1 1 d . . . . .
C44 C 0.5007(4) 0.28091(17) 0.65066(18) 0.0437(9) Uani 1 1 d . . . . .
C45 C 0.5928(4) 0.24021(18) 0.6527(2) 0.0499(10) Uani 1 1 d . . . . .
H45 H 0.656142 0.242305 0.682075 0.060 Uiso 1 1 calc R U . . .
C46 C 0.5907(5) 0.1963(2) 0.6107(2) 0.0672(14) Uani 1 1 d . . . . .
H46 H 0.653157 0.169212 0.611598 0.081 Uiso 1 1 calc R U . . .
C47 C 0.4971(7) 0.1928(3) 0.5683(3) 0.0834(18) Uani 1 1 d . . . . .
H47 H 0.495232 0.162626 0.540810 0.100 Uiso 1 1 calc R U . . .
C48 C 0.4052(6) 0.2332(3) 0.5655(3) 0.0850(19) Uani 1 1 d . . . . .
H48 H 0.341977 0.230510 0.536124 0.102 Uiso 1 1 calc R U . . .
C49 C 0.4071(5) 0.2779(2) 0.6068(2) 0.0671(14) Uani 1 1 d . . . . .
H49 H 0.345720 0.305668 0.604919 0.081 Uiso 1 1 calc R U . . .
C50 C 0.7271(3) 0.37843(16) 0.88318(17) 0.0375(8) Uani 1 1 d . . . . .
C51 C 0.7780(3) 0.43064(17) 0.91546(18) 0.0415(9) Uani 1 1 d . . . . .
C52 C 0.8139(4) 0.47926(18) 0.8858(2) 0.0493(10) Uani 1 1 d . . . . .
H52 H 0.808914 0.478547 0.845385 0.059 Uiso 1 1 calc R U . . .
C53 C 0.8572(5) 0.5288(2) 0.9156(3) 0.0678(14) Uani 1 1 d . . . . .
H53 H 0.883667 0.561026 0.895514 0.081 Uiso 1 1 calc R U . . .
C54 C 0.8611(6) 0.5307(3) 0.9746(3) 0.090(2) Uani 1 1 d . . . . .
H54 H 0.886911 0.564858 0.994587 0.108 Uiso 1 1 calc R U . . .
C55 C 0.8272(6) 0.4825(3) 1.0047(3) 0.092(2) Uani 1 1 d . . . . .
H55 H 0.831391 0.483959 1.045077 0.110 Uiso 1 1 calc R U . . .
C56 C 0.7865(5) 0.4315(2) 0.9753(2) 0.0644(13) Uani 1 1 d . . . . .
H56 H 0.765315 0.398362 0.995779 0.077 Uiso 1 1 calc R U . . .
C57 C 0.3888(3) 0.34081(16) 0.84897(17) 0.0388(8) Uani 1 1 d D . . . .
C58 C 0.2699(11) 0.3304(6) 0.8697(9) 0.038(3) Uani 0.48(2) 1 d D U P D 1
C58A C 0.2775(11) 0.3324(5) 0.8778(8) 0.041(3) Uani 0.52(2) 1 d D U P D 2
C59 C 0.2018(11) 0.3800(6) 0.8792(7) 0.046(3) Uani 0.48(2) 1 d D U P D 1
H59 H 0.229111 0.417741 0.871513 0.055 Uiso 0.48(2) 1 calc R U P D 1
C59A C 0.1806(10) 0.3703(6) 0.8660(7) 0.053(3) Uani 0.52(2) 1 d D U P D 2
H59A H 0.188681 0.404341 0.844172 0.063 Uiso 0.52(2) 1 calc R U P D 2
C60 C 0.0922(12) 0.3721(6) 0.9003(7) 0.054(3) Uani 0.48(2) 1 d D U P D 1
H60 H 0.042610 0.404619 0.903471 0.065 Uiso 0.48(2) 1 calc R U P D 1
C60A C 0.0713(11) 0.3579(6) 0.8864(7) 0.059(3) Uani 0.52(2) 1 d D U P D 2
H60A H 0.009923 0.385572 0.881195 0.070 Uiso 0.52(2) 1 calc R U P D 2
C61 C 0.0569(16) 0.3193(7) 0.9162(12) 0.071(4) Uani 0.48(2) 1 d D U P D 1
H61 H -0.009628 0.316037 0.936587 0.085 Uiso 0.48(2) 1 calc R U P D 1
C61A C 0.0528(13) 0.3069(7) 0.9135(9) 0.064(3) Uani 0.52(2) 1 d D U P D 2
H61A H -0.023730 0.294673 0.919754 0.077 Uiso 0.52(2) 1 calc R U P D 2
C62 C 0.1195(13) 0.2673(5) 0.9023(9) 0.068(4) Uani 0.48(2) 1 d D U P D 1
H62 H 0.087194 0.229839 0.906312 0.082 Uiso 0.48(2) 1 calc R U P D 1
C62A C 0.1524(11) 0.2731(6) 0.9317(8) 0.075(4) Uani 0.52(2) 1 d D U P D 2
H62A H 0.146048 0.242955 0.958655 0.090 Uiso 0.52(2) 1 calc R U P D 2
C63 C 0.2321(12) 0.2750(5) 0.8824(8) 0.059(3) Uani 0.48(2) 1 d D U P D 1
H63 H 0.280700 0.242388 0.877855 0.071 Uiso 0.48(2) 1 calc R U P D 1
C63A C 0.2618(10) 0.2831(5) 0.9107(7) 0.059(3) Uani 0.52(2) 1 d D U P D 2
H63A H 0.324201 0.256310 0.918829 0.070 Uiso 0.52(2) 1 calc R U P D 2

loop_
_atom_site_aniso_label
_atom_site_aniso_U_11
_atom_site_aniso_U_22
_atom_site_aniso_U_33
_atom_site_aniso_U_23
_atom_site_aniso_U_13
_atom_site_aniso_U_12
Lu1 0.03155(8) 0.02598(7) 0.05107(10) 0.00286(6) 0.00665(7) -0.00445(6)
Lu2 0.02874(7) 0.02328(6) 0.04000(8) 0.00072(6) 0.00521(6) 0.00120(5)
Lu3 0.02805(7) 0.02475(7) 0.04417(9) 0.00018(6) 0.00823(6) 0.00334(5)
O1 0.0899(19) 0.047(2) 0.0542(13) 0.0095(12) 0.0018(13) -0.0032(15)
O1A 0.066(4) 0.053(4) 0.061(3) -0.001(3) 0.007(3) -0.004(4)
O2 0.0855(19) 0.0363(19) 0.055(2) 0.0044(16) -0.0015(16) -0.0020(17)
O2A 0.054(4) 0.040(4) 0.057(3) 0.008(3) -0.002(3) 0.008(3)
O3 0.0334(15) 0.0592(19) 0.082(2) -0.0034(17) -0.0003(15) -0.0052(14)
O4 0.0474(16) 0.0310(13) 0.0628(19) 0.0025(12) 0.0008(14) 0.0074(12)
O5 0.068(2) 0.0320(15) 0.106(3) 0.0118(16) 0.049(2) 0.0108(14)
O6 0.0360(15) 0.0478(16) 0.075(2) -0.0021(15) 0.0255(14) -0.0055(12)
O7 0.067(2) 0.0448(16) 0.0540(18) 0.0045(14) 0.0201(15) 0.0043(14)
O8 0.0551(17) 0.0283(13) 0.0536(17) -0.0057(12) 0.0040(14) 0.0020(12)
O9 0.085(2) 0.0370(16) 0.077(2) -0.0118(15) 0.0359(19) -0.0111(16)
O10 0.0425(15) 0.0491(16) 0.0532(17) 0.0000(13) 0.0209(13) -0.0019(13)
O11 0.0454(18) 0.071(2) 0.099(3) 0.019(2) -0.0099(18) -0.0230(17)
O12 0.0432(16) 0.0360(14) 0.0652(19) 0.0068(13) -0.0049(14) 0.0105(12)
O13 0.0460(16) 0.0397(15) 0.0511(17) -0.0092(12) -0.0055(13) 0.0071(12)
O14 0.0465(15) 0.0314(13) 0.0396(14) -0.0026(11) 0.0005(12) 0.0011(11)
O15 0.0379(14) 0.0324(13) 0.0430(15) -0.0029(11) -0.0012(11) 0.0038(11)
O16 0.065(2) 0.0383(15) 0.0533(18) 0.0039(13) -0.0088(15) -0.0029(14)
O17 0.0410(15) 0.0351(14) 0.0654(19) 0.0054(13) 0.0209(14) 0.0005(11)
O18 0.0399(15) 0.0394(15) 0.072(2) 0.0068(14) 0.0264(14) 0.0130(12)
C1 0.0785(17) 0.0277(14) 0.0458(12) 0.0126(10) -0.0074(10) 0.0055(12)
C1A 0.058(3) 0.050(3) 0.059(2) 0.003(2) 0.002(2) 0.002(2)
C2 0.0851(16) 0.0346(17) 0.0488(12) 0.0080(11) -0.0094(10) 0.0056(12)
C2A 0.060(3) 0.054(4) 0.059(2) 0.001(2) 0.004(2) 0.000(3)
C3 0.0921(17) 0.061(3) 0.0518(15) -0.0019(16) -0.0043(13) 0.0021(15)
C3A 0.064(4) 0.061(4) 0.061(3) -0.001(3) 0.006(3) -0.004(3)
C4 0.103(2) 0.102(4) 0.0700(19) -0.029(2) 0.0046(17) -0.014(2)
C4A 0.076(4) 0.076(4) 0.069(3) -0.012(3) 0.016(3) -0.018(4)
C5 0.103(2) 0.091(4) 0.074(2) -0.021(2) -0.0027(16) -0.011(2)
C5A 0.069(4) 0.071(4) 0.067(3) -0.009(3) 0.012(3) -0.012(3)
C6 0.100(2) 0.090(4) 0.076(2) -0.025(2) -0.0032(14) -0.016(2)
C6A 0.063(4) 0.061(4) 0.063(3) -0.004(3) 0.007(3) -0.004(3)
C7 0.0939(16) 0.063(3) 0.0664(17) -0.0085(18) -0.0065(13) -0.0087(15)
C7A 0.065(4) 0.061(4) 0.064(3) -0.005(3) 0.009(3) -0.006(3)
C8 0.0361(19) 0.0313(18) 0.049(2) -0.0069(16) 0.0041(16) 0.0022(15)
C9 0.0346(19) 0.0326(18) 0.043(2) 0.0009(15) 0.0053(16) 0.0024(14)
C10 0.042(2) 0.057(3) 0.092(4) 0.010(3) -0.007(2) -0.005(2)
C11 0.040(3) 0.108(5) 0.110(5) 0.022(4) -0.016(3) 0.001(3)
C12 0.072(4) 0.108(5) 0.078(4) 0.031(4) -0.001(3) 0.036(4)
C13 0.098(5) 0.063(3) 0.105(5) 0.040(3) -0.006(4) 0.018(3)
C14 0.063(3) 0.045(2) 0.085(4) 0.021(2) -0.004(3) -0.004(2)
C15 0.0353(17) 0.0348(16) 0.051(2) 0.0025(15) 0.0129(16) 0.0034(13)
C16 0.037(2) 0.0368(18) 0.056(4) -0.001(2) 0.015(2) 0.0042(15)
C16A 0.038(7) 0.037(4) 0.046(10) 0.001(5) 0.012(7) 0.004(4)
C17 0.041(3) 0.0396(18) 0.077(5) -0.009(2) 0.007(3) 0.0018(17)
C17A 0.038(7) 0.036(4) 0.036(9) -0.002(5) 0.003(6) 0.003(4)
C18 0.059(3) 0.050(3) 0.126(6) -0.028(3) 0.019(4) 0.006(2)
C18A 0.046(7) 0.043(5) 0.056(9) -0.003(5) 0.014(7) 0.008(5)
C19 0.059(3) 0.065(3) 0.116(6) -0.020(4) 0.029(4) 0.013(3)
C19A 0.055(8) 0.049(6) 0.062(10) -0.006(5) 0.022(7) 0.005(5)
C20 0.045(3) 0.067(3) 0.105(7) -0.014(4) 0.028(4) 0.007(2)
C20A 0.047(7) 0.050(5) 0.054(9) -0.005(5) 0.019(7) 0.003(5)
C21 0.042(2) 0.050(2) 0.082(5) -0.004(3) 0.025(3) 0.0000(19)
C21A 0.045(7) 0.044(5) 0.049(9) -0.002(5) 0.018(6) 0.001(5)
C22 0.0364(19) 0.0338(18) 0.045(2) -0.0017(16) 0.0026(16) 0.0036(15)
C23 0.040(2) 0.039(2) 0.047(2) -0.0079(17) 0.0079(17) -0.0014(16)
C24 0.092(4) 0.042(2) 0.066(3) -0.013(2) 0.027(3) -0.013(2)
C25 0.143(6) 0.052(3) 0.093(5) -0.035(3) 0.038(4) -0.023(4)
C26 0.140(6) 0.080(4) 0.075(4) -0.037(3) 0.037(4) -0.011(4)
C27 0.113(5) 0.089(4) 0.055(3) -0.004(3) 0.035(3) -0.002(4)
C28 0.086(4) 0.050(3) 0.056(3) 0.002(2) 0.022(3) 0.001(2)
C29 0.0303(18) 0.0402(18) 0.0540(19) -0.0062(15) 0.0102(16) -0.0035(15)
C30 0.022(6) 0.040(3) 0.047(3) -0.004(2) 0.001(3) 0.001(3)
C30A 0.025(7) 0.045(3) 0.051(4) -0.008(3) 0.006(4) -0.002(3)
C31 0.062(8) 0.053(4) 0.054(3) 0.002(3) 0.015(4) 0.004(4)
C31A 0.055(7) 0.059(4) 0.057(4) -0.003(3) 0.019(4) -0.003(4)
C32 0.087(9) 0.067(4) 0.055(4) -0.001(3) 0.020(5) 0.009(4)
C32A 0.082(8) 0.080(4) 0.061(5) -0.007(4) 0.025(5) 0.012(5)
C33 0.095(9) 0.067(4) 0.060(5) -0.012(3) 0.018(5) 0.004(5)
C33A 0.094(9) 0.077(4) 0.073(5) -0.017(4) 0.024(6) 0.011(5)
C34 0.082(8) 0.050(3) 0.064(5) -0.016(3) 0.015(5) -0.004(4)
C34A 0.086(8) 0.057(3) 0.081(6) -0.017(3) 0.024(6) 0.009(5)
C35 0.052(7) 0.041(3) 0.059(4) -0.007(3) 0.012(5) -0.003(3)
C35A 0.054(7) 0.044(3) 0.070(5) -0.007(3) 0.018(5) 0.002(4)
C36 0.0346(19) 0.0360(19) 0.050(2) -0.0021(17) 0.0009(16) -0.0025(15)
C37 0.0371(19) 0.0314(17) 0.043(2) 0.0014(15) 0.0007(16) 0.0026(15)
C38 0.060(3) 0.044(2) 0.091(4) 0.017(2) -0.005(3) 0.004(2)
C39 0.079(4) 0.067(3) 0.080(4) 0.025(3) -0.004(3) 0.035(3)
C40 0.054(3) 0.110(5) 0.071(4) 0.010(3) 0.000(3) 0.021(3)
C41 0.043(3) 0.096(5) 0.133(6) 0.026(4) -0.022(3) -0.012(3)
C42 0.038(2) 0.058(3) 0.111(4) 0.028(3) -0.013(3) -0.008(2)
C43 0.040(2) 0.0317(18) 0.042(2) -0.0025(15) 0.0083(17) -0.0032(15)
C44 0.054(2) 0.0362(19) 0.042(2) -0.0061(16) 0.0093(18) -0.0044(17)
C45 0.061(3) 0.036(2) 0.055(3) -0.0053(18) 0.018(2) -0.0014(19)
C46 0.093(4) 0.045(3) 0.067(3) -0.013(2) 0.025(3) 0.006(3)
C47 0.130(6) 0.057(3) 0.064(3) -0.024(3) 0.016(4) -0.001(3)
C48 0.111(5) 0.074(4) 0.063(3) -0.026(3) -0.018(3) -0.003(4)
C49 0.078(4) 0.055(3) 0.065(3) -0.016(2) -0.010(3) 0.003(3)
C50 0.0341(19) 0.0318(18) 0.046(2) -0.0031(15) 0.0028(16) 0.0011(14)
C51 0.0347(19) 0.038(2) 0.050(2) -0.0068(17) -0.0005(17) 0.0019(16)
C52 0.039(2) 0.043(2) 0.065(3) -0.005(2) -0.0003(19) -0.0006(17)
C53 0.057(3) 0.045(3) 0.098(4) -0.012(3) -0.002(3) -0.011(2)
C54 0.090(5) 0.071(4) 0.104(5) -0.040(4) -0.006(4) -0.020(3)
C55 0.103(5) 0.107(5) 0.062(4) -0.034(4) -0.007(3) -0.022(4)
C56 0.066(3) 0.074(3) 0.052(3) -0.006(2) -0.003(2) -0.010(3)
C57 0.0336(15) 0.0350(18) 0.049(2) -0.0026(15) 0.0113(15) 0.0000(13)
C58 0.033(3) 0.041(3) 0.042(6) 0.000(3) 0.009(4) 0.000(2)
C58A 0.037(3) 0.039(4) 0.048(6) -0.001(3) 0.015(3) 0.004(3)
C59 0.035(4) 0.047(3) 0.055(6) -0.003(4) 0.007(4) 0.006(3)
C59A 0.036(3) 0.051(5) 0.072(7) 0.005(4) 0.013(4) 0.007(3)
C60 0.036(4) 0.068(4) 0.059(6) -0.007(4) 0.010(4) 0.004(3)
C60A 0.036(3) 0.070(5) 0.072(7) -0.003(4) 0.015(4) 0.003(3)
C61 0.054(5) 0.078(4) 0.085(8) 0.004(5) 0.030(5) 0.000(3)
C61A 0.048(4) 0.079(5) 0.069(7) 0.002(5) 0.020(4) -0.004(4)
C62 0.053(5) 0.065(4) 0.092(8) 0.004(5) 0.029(5) -0.012(3)
C62A 0.054(4) 0.089(6) 0.088(8) 0.029(5) 0.025(4) -0.002(4)
C63 0.053(5) 0.044(3) 0.085(8) 0.001(4) 0.028(5) -0.005(3)
C63A 0.047(4) 0.058(4) 0.074(7) 0.020(4) 0.018(4) 0.003(3)

loop_
_atom_type_symbol
_atom_type_description
_atom_type_scat_dispersion_real
_atom_type_scat_dispersion_imag
_atom_type_scat_source
C C 0.0033 0.0016 'International Tables Vol C Tables 4.2.6.8 and 6.1.1.4'
H H 0.0000 0.0000 'International Tables Vol C Tables 4.2.6.8 and 6.1.1.4'
Lu Lu -0.4720 5.8584 'International Tables Vol C Tables 4.2.6.8 and 6.1.1.4'
O O 0.0106 0.0060 'International Tables Vol C Tables 4.2.6.8 and 6.1.1.4'

loop_
_geom_angle_atom_site_label_1
_geom_angle_atom_site_label_2
_geom_angle_atom_site_label_3
_geom_angle
_geom_angle_site_symmetry_1
_geom_angle_site_symmetry_3
_geom_angle_publ_flag
O1 Lu1 O5 82.34(15) . . ?
O1 Lu1 O9 90.24(15) . . ?
O1 Lu1 O11 93.29(17) . . ?
O1A Lu1 O9 76.5(6) . . ?
O3 Lu1 O1 90.29(17) . . ?
O3 Lu1 O1A 92.2(6) . . ?
O3 Lu1 O5 93.32(13) . . ?
O3 Lu1 O7 90.54(13) . . ?
O3 Lu1 O9 86.45(13) . . ?
O3 Lu1 O11 174.51(13) . . ?
O5 Lu1 O1A 96.1(6) . . ?
O5 Lu1 O9 172.58(13) . . ?
O7 Lu1 O1 169.51(15) . . ?
O7 Lu1 O1A 175.6(6) . . ?
O7 Lu1 O5 87.18(12) . . ?
O7 Lu1 O9 100.24(12) . . ?
O7 Lu1 O11 86.70(14) . . ?
O11 Lu1 O1A 90.3(6) . . ?
O11 Lu1 O5 91.29(14) . . ?
O11 Lu1 O9 89.36(14) . . ?
O8 Lu2 O13 155.89(10) . . ?
O8 Lu2 O14 147.87(9) . . ?
O8 Lu2 O15 82.59(10) . . ?
O10 Lu2 O8 102.29(11) . . ?
O10 Lu2 O12 91.23(11) . . ?
O10 Lu2 O13 88.03(11) . . ?
O10 Lu2 O14 85.51(10) . . ?
O10 Lu2 O15 86.14(10) . . ?
O10 Lu2 O17 168.06(10) . . ?
O12 Lu2 O8 81.23(11) . . ?
O12 Lu2 O13 76.77(10) . . ?
O12 Lu2 O14 130.21(10) . . ?
O12 Lu2 O15 162.66(10) . . ?
O13 Lu2 O14 53.50(9) . . ?
O15 Lu2 O13 120.20(9) . . ?
O15 Lu2 O14 66.71(9) . . ?
O17 Lu2 O8 85.34(11) . . ?
O17 Lu2 O12 99.08(11) . . ?
O17 Lu2 O13 88.49(11) . . ?
O17 Lu2 O14 83.23(9) . . ?
O17 Lu2 O15 85.76(10) . . ?
O2 Lu3 O14 165.0(2) 2_646 . ?
O2 Lu3 O15 128.5(2) 2_646 . ?
O2 Lu3 O16 75.1(2) 2_646 . ?
O2A Lu3 O14 159.0(11) 2_646 . ?
O2A Lu3 O15 134.6(11) 2_646 . ?
O2A Lu3 O16 81.2(11) 2_646 . ?
O2A Lu3 O18 96.7(8) 2_646 . ?
O4 Lu3 O2 84.5(2) 2_646 2_646 ?
O4 Lu3 O14 80.48(10) 2_646 . ?
O4 Lu3 O15 145.59(10) 2_646 . ?
O4 Lu3 O16 157.94(11) 2_646 . ?
O6 Lu3 O2 99.0(2) 2_646 2_646 ?
O6 Lu3 O2A 96.2(8) 2_646 2_646 ?
O6 Lu3 O4 100.01(11) 2_646 2_646 ?
O6 Lu3 O14 83.29(11) 2_646 . ?
O6 Lu3 O15 85.45(10) 2_646 . ?
O6 Lu3 O16 91.61(12) 2_646 . ?
O6 Lu3 O18 166.57(11) 2_646 . ?
O14 Lu3 O15 66.34(9) . . ?
O14 Lu3 O16 119.76(9) . . ?
O16 Lu3 O15 53.42(9) . . ?
O18 Lu3 O2 93.4(2) . 2_646 ?
O18 Lu3 O4 86.13(11) . 2_646 ?
O18 Lu3 O14 85.99(10) . . ?
O18 Lu3 O15 82.84(9) . . ?
O18 Lu3 O16 86.69(12) . . ?
C1 O1 Lu1 139.7(6) . . ?
C1A O1A Lu1 141(2) . . ?
C1 O2 Lu3 131.9(6) . 2_656 ?
C8 O3 Lu1 162.4(3) . . ?
C8 O4 Lu3 138.7(3) . 2_656 ?
C15 O5 Lu1 139.9(3) . . ?
C15 O6 Lu3 159.8(3) . 2_656 ?
C22 O7 Lu1 155.8(3) . . ?
C22 O8 Lu2 135.5(3) . . ?
C29 O9 Lu1 138.1(3) . . ?
C29 O10 Lu2 150.4(3) . . ?
C36 O11 Lu1 146.8(3) . . ?
C36 O12 Lu2 152.9(3) . . ?
C43 O13 Lu2 96.5(2) . . ?
Lu3 O14 Lu2 108.42(10) . . ?
C43 O14 Lu2 91.0(2) . . ?
C43 O14 Lu3 151.8(2) . . ?
Lu2 O15 Lu3 107.14(10) . . ?
C50 O15 Lu2 148.9(2) . . ?
C50 O15 Lu3 90.4(2) . . ?
C50 O16 Lu3 97.8(2) . . ?
C57 O17 Lu2 139.6(2) . . ?
C57 O18 Lu3 139.5(3) . . ?
O1 C1 C2 114.9(6) . . ?
O2 C1 O1 123.4(6) . . ?
O2 C1 C2 121.6(6) . . ?
O1A C1A C2A 120(2) . . ?
O2A C1A O1A 124(2) . . ?
O2A C1A C2A 112(2) . . ?
C3 C2 C1 119.5(7) . . ?
C3 C2 C7 118.7(6) . . ?
C7 C2 C1 121.7(7) . . ?
C3A C2A C1A 116.3(17) . . ?
C7A C2A C1A 128.1(19) . . ?
C7A C2A C3A 115.0(17) . . ?
C2 C3 H3 120.1 . . ?
C2 C3 C4 119.8(7) . . ?
C4 C3 H3 120.1 . . ?
C2A C3A H3A 117.1 . . ?
C2A C3A C4A 126(2) . . ?
C4A C3A H3A 117.1 . . ?
C3 C4 H4 121.9 . . ?
C5 C4 C3 116.2(8) . . ?
C5 C4 H4 121.9 . . ?
C3A C4A H4A 125.1 . . ?
C5A C4A C3A 110(2) . . ?
C5A C4A H4A 125.1 . . ?
C4 C5 H5 116.2 . . ?
C6 C5 C4 127.7(8) . . ?
C6 C5 H5 116.2 . . ?
C4A C5A H5A 112.2 . . ?
C6A C5A C4A 136(2) . . ?
C6A C5A H5A 112.2 . . ?
C5 C6 H6 121.7 . . ?
C5 C6 C7 116.5(8) . . ?
C7 C6 H6 121.7 . . ?
C5A C6A H6A 124.4 . . ?
C5A C6A C7A 111(2) . . ?
C7A C6A H6A 124.4 . . ?
C2 C7 C6 120.9(7) . . ?
C2 C7 H7 119.5 . . ?
C6 C7 H7 119.5 . . ?
C2A C7A C6A 121.3(19) . . ?
C2A C7A H7A 119.4 . . ?
C6A C7A H7A 119.4 . . ?
O3 C8 C9 117.8(4) . . ?
O4 C8 O3 123.4(4) . . ?
O4 C8 C9 118.8(3) . . ?
C10 C9 C8 121.1(4) . . ?
C10 C9 C14 119.3(4) . . ?
C14 C9 C8 119.6(4) . . ?
C9 C10 H10 120.2 . . ?
C9 C10 C11 119.7(5) . . ?
C11 C10 H10 120.2 . . ?
C10 C11 H11 119.4 . . ?
C12 C11 C10 121.2(5) . . ?
C12 C11 H11 119.4 . . ?
C11 C12 H12 120.3 . . ?
C11 C12 C13 119.3(5) . . ?
C13 C12 H12 120.3 . . ?
C12 C13 H13 119.7 . . ?
C12 C13 C14 120.6(5) . . ?
C14 C13 H13 119.7 . . ?
C9 C14 C13 119.9(5) . . ?
C9 C14 H14 120.1 . . ?
C13 C14 H14 120.1 . . ?
O5 C15 C16 117.8(4) . . ?
O5 C15 C16A 116.0(9) . . ?
O6 C15 O5 123.7(4) . . ?
O6 C15 C16 118.5(4) . . ?
O6 C15 C16A 120.2(9) . . ?
C17 C16 C15 120.4(5) . . ?
C17 C16 C21 119.9(5) . . ?
C21 C16 C15 119.7(5) . . ?
C17A C16A C15 123.5(16) . . ?
C17A C16A C21A 118.7(15) . . ?
C21A C16A C15 117.8(15) . . ?
C16 C17 H17 120.1 . . ?
C16 C17 C18 119.7(6) . . ?
C18 C17 H17 120.1 . . ?
C16A C17A H17A 120.2 . . ?
C16A C17A C18A 119.5(17) . . ?
C18A C17A H17A 120.2 . . ?
C17 C18 H18 120.0 . . ?
C17 C18 C19 120.0(6) . . ?
C19 C18 H18 120.0 . . ?
C17A C18A H18A 120.0 . . ?
C17A C18A C19A 120.1(18) . . ?
C19A C18A H18A 120.0 . . ?
C18 C19 H19 119.7 . . ?
C20 C19 C18 120.5(6) . . ?
C20 C19 H19 119.7 . . ?
C18A C19A H19A 120.1 . . ?
C20A C19A C18A 119.9(18) . . ?
C20A C19A H19A 120.1 . . ?
C19 C20 H20 120.1 . . ?
C19 C20 C21 119.7(6) . . ?
C21 C20 H20 120.1 . . ?
C19A C20A H20A 119.7 . . ?
C19A C20A C21A 120.6(18) . . ?
C21A C20A H20A 119.7 . . ?
C16 C21 H21 119.9 . . ?
C20 C21 C16 120.1(6) . . ?
C20 C21 H21 119.9 . . ?
C16A C21A H21A 119.4 . . ?
C20A C21A C16A 121.3(17) . . ?
C20A C21A H21A 119.4 . . ?
O7 C22 C23 118.0(3) . . ?
O8 C22 O7 123.3(4) . . ?
O8 C22 C23 118.7(4) . . ?
C24 C23 C22 120.2(4) . . ?
C28 C23 C22 120.8(4) . . ?
C28 C23 C24 118.8(4) . . ?
C23 C24 H24 120.2 . . ?
C25 C24 C23 119.6(5) . . ?
C25 C24 H24 120.2 . . ?
C24 C25 H25 119.6 . . ?
C26 C25 C24 120.9(5) . . ?
C26 C25 H25 119.6 . . ?
C25 C26 H26 120.1 . . ?
C27 C26 C25 119.8(5) . . ?
C27 C26 H26 120.1 . . ?
C26 C27 H27 120.0 . . ?
C26 C27 C28 119.9(5) . . ?
C28 C27 H27 120.0 . . ?
C23 C28 C27 120.8(5) . . ?
C23 C28 H28 119.6 . . ?
C27 C28 H28 119.6 . . ?
O9 C29 O10 123.0(4) . . ?
O9 C29 C30 117.7(6) . . ?
O9 C29 C30A 117.9(7) . . ?
O10 C29 C30 119.0(6) . . ?
O10 C29 C30A 118.8(7) . . ?
C31 C30 C29 119.3(10) . . ?
C31 C30 C35 118.6(9) . . ?
C35 C30 C29 122.1(10) . . ?
C31A C30A C29 121.5(10) . . ?
C35A C30A C29 118.4(10) . . ?
C35A C30A C31A 120.0(9) . . ?
C30 C31 H31 119.9 . . ?
C32 C31 C30 120.1(11) . . ?
C32 C31 H31 119.9 . . ?
C30A C31A H31A 119.9 . . ?
C30A C31A C32A 120.2(11) . . ?
C32A C31A H31A 119.9 . . ?
C31 C32 H32 119.9 . . ?
C33 C32 C31 120.2(11) . . ?
C33 C32 H32 119.9 . . ?
C31A C32A H32A 120.7 . . ?
C33A C32A C31A 118.6(11) . . ?
C33A C32A H32A 120.7 . . ?
C32 C33 H33 119.7 . . ?
C34 C33 C32 120.6(10) . . ?
C34 C33 H33 119.7 . . ?
C32A C33A H33A 119.3 . . ?
C32A C33A C34A 121.4(11) . . ?
C34A C33A H33A 119.3 . . ?
C33 C34 H34 120.2 . . ?
C33 C34 C35 119.6(11) . . ?
C35 C34 H34 120.2 . . ?
C33A C34A H34A 119.9 . . ?
C33A C34A C35A 120.1(11) . . ?
C35A C34A H34A 119.9 . . ?
C30 C35 H35 119.6 . . ?
C34 C35 C30 120.9(10) . . ?
C34 C35 H35 119.6 . . ?
C30A C35A H35A 120.2 . . ?
C34A C35A C30A 119.7(11) . . ?
C34A C35A H35A 120.2 . . ?
O11 C36 C37 116.4(4) . . ?
O12 C36 O11 124.4(4) . . ?
O12 C36 C37 119.2(3) . . ?
C38 C37 C36 122.6(4) . . ?
C42 C37 C36 120.0(4) . . ?
C42 C37 C38 117.4(4) . . ?
C37 C38 H38 120.0 . . ?
C37 C38 C39 120.0(5) . . ?
C39 C38 H38 120.0 . . ?
C38 C39 H39 120.0 . . ?
C40 C39 C38 120.0(5) . . ?
C40 C39 H39 120.0 . . ?
C39 C40 H40 119.7 . . ?
C41 C40 C39 120.5(5) . . ?
C41 C40 H40 119.7 . . ?
C40 C41 H41 119.6 . . ?
C40 C41 C42 120.7(6) . . ?
C42 C41 H41 119.6 . . ?
C37 C42 C41 121.3(5) . . ?
C37 C42 H42 119.4 . . ?
C41 C42 H42 119.4 . . ?
O13 C43 O14 118.2(3) . . ?
O13 C43 C44 121.7(4) . . ?
O14 C43 C44 120.1(3) . . ?
C45 C44 C43 120.2(4) . . ?
C49 C44 C43 119.8(4) . . ?
C49 C44 C45 120.0(4) . . ?
C44 C45 H45 120.1 . . ?
C44 C45 C46 119.9(5) . . ?
C46 C45 H45 120.1 . . ?
C45 C46 H46 120.0 . . ?
C47 C46 C45 119.9(5) . . ?
C47 C46 H46 120.0 . . ?
C46 C47 H47 119.6 . . ?
C46 C47 C48 120.9(5) . . ?
C48 C47 H47 119.6 . . ?
C47 C48 H48 120.1 . . ?
C47 C48 C49 119.8(6) . . ?
C49 C48 H48 120.1 . . ?
C44 C49 C48 119.5(5) . . ?
C44 C49 H49 120.2 . . ?
C48 C49 H49 120.2 . . ?
O15 C50 C51 120.7(3) . . ?
O16 C50 O15 118.4(3) . . ?
O16 C50 C51 120.9(4) . . ?
C52 C51 C50 120.3(4) . . ?
C56 C51 C50 119.9(4) . . ?
C56 C51 C52 119.8(4) . . ?
C51 C52 H52 119.8 . . ?
C53 C52 C51 120.4(5) . . ?
C53 C52 H52 119.8 . . ?
C52 C53 H53 120.1 . . ?
C54 C53 C52 119.9(5) . . ?
C54 C53 H53 120.1 . . ?
C53 C54 H54 119.8 . . ?
C53 C54 C55 120.4(5) . . ?
C55 C54 H54 119.8 . . ?
C54 C55 H55 119.8 . . ?
C54 C55 C56 120.4(6) . . ?
C56 C55 H55 119.8 . . ?
C51 C56 C55 119.0(5) . . ?
C51 C56 H56 120.5 . . ?
C55 C56 H56 120.5 . . ?
O17 C57 O18 123.5(3) . . ?
O17 C57 C58 117.7(6) . . ?
O17 C57 C58A 119.7(5) . . ?
O18 C57 C58 118.6(6) . . ?
O18 C57 C58A 116.7(6) . . ?
C59 C58 C57 117.0(10) . . ?
C63 C58 C57 121.7(9) . . ?
C63 C58 C59 121.1(10) . . ?
C59A C58A C57 120.8(9) . . ?
C63A C58A C57 121.0(8) . . ?
C63A C58A C59A 117.6(9) . . ?
C58 C59 H59 120.7 . . ?
C60 C59 C58 118.6(11) . . ?
C60 C59 H59 120.7 . . ?
C58A C59A H59A 119.6 . . ?
C58A C59A C60A 120.8(10) . . ?
C60A C59A H59A 119.6 . . ?
C59 C60 H60 119.3 . . ?
C61 C60 C59 121.3(11) . . ?
C61 C60 H60 119.3 . . ?
C59A C60A H60A 119.3 . . ?
C61A C60A C59A 121.4(10) . . ?
C61A C60A H60A 119.3 . . ?
C60 C61 H61 119.6 . . ?
C60 C61 C62 120.7(12) . . ?
C62 C61 H61 119.6 . . ?
C60A C61A H61A 121.4 . . ?
C60A C61A C62A 117.1(11) . . ?
C62A C61A H61A 121.4 . . ?
C61 C62 H62 121.4 . . ?
C63 C62 C61 117.3(11) . . ?
C63 C62 H62 121.4 . . ?
C61A C62A H62A 119.3 . . ?
C61A C62A C63A 121.4(10) . . ?
C63A C62A H62A 119.3 . . ?
C58 C63 C62 119.8(10) . . ?
C58 C63 H63 120.1 . . ?
C62 C63 H63 120.1 . . ?
C58A C63A C62A 119.9(9) . . ?
C58A C63A H63A 120.0 . . ?
C62A C63A H63A 120.0 . . ?

loop_
_geom_bond_atom_site_label_1
_geom_bond_atom_site_label_2
_geom_bond_distance
_geom_bond_site_symmetry_2
_geom_bond_publ_flag
Lu1 O1 2.165(4) . ?
Lu1 O1A 2.204(14) . ?
Lu1 O3 2.144(3) . ?
Lu1 O5 2.189(3) . ?
Lu1 O7 2.165(3) . ?
Lu1 O9 2.208(3) . ?
Lu1 O11 2.180(3) . ?
Lu2 O8 2.231(3) . ?
Lu2 O10 2.172(3) . ?
Lu2 O12 2.213(3) . ?
Lu2 O13 2.356(3) . ?
Lu2 O14 2.452(2) . ?
Lu2 O15 2.293(3) . ?
Lu2 O17 2.210(3) . ?
Lu3 O2 2.239(6) 2_646 ?
Lu3 O2A 2.17(3) 2_646 ?
Lu3 O4 2.215(3) 2_646 ?
Lu3 O6 2.158(3) 2_646 ?
Lu3 O14 2.284(3) . ?
Lu3 O15 2.482(2) . ?
Lu3 O16 2.341(3) . ?
Lu3 O18 2.204(2) . ?
O1 C1 1.275(7) . ?
O1A C1A 1.274(17) . ?
O2 C1 1.237(6) . ?
O2A C1A 1.250(17) . ?
O3 C8 1.252(5) . ?
O4 C8 1.251(5) . ?
O5 C15 1.253(5) . ?
O6 C15 1.250(4) . ?
O7 C22 1.262(5) . ?
O8 C22 1.244(4) . ?
O9 C29 1.249(5) . ?
O10 C29 1.256(5) . ?
O11 C36 1.262(5) . ?
O12 C36 1.239(5) . ?
O13 C43 1.245(4) . ?
O14 C43 1.279(5) . ?
O15 C50 1.277(4) . ?
O16 C50 1.250(4) . ?
O17 C57 1.260(4) . ?
O18 C57 1.260(4) . ?
C1 C2 1.470(7) . ?
C1A C2A 1.495(17) . ?
C2 C3 1.378(9) . ?
C2 C7 1.384(9) . ?
C2A C3A 1.395(19) . ?
C2A C7A 1.363(18) . ?
C3 H3 0.9300 . ?
C3 C4 1.397(9) . ?
C3A H3A 0.9300 . ?
C3A C4A 1.395(19) . ?
C4 H4 0.9300 . ?
C4 C5 1.369(11) . ?
C4A H4A 0.9300 . ?
C4A C5A 1.31(2) . ?
C5 H5 0.9300 . ?
C5 C6 1.262(10) . ?
C5A H5A 0.9300 . ?
C5A C6A 1.27(2) . ?
C6 H6 0.9300 . ?
C6 C7 1.410(9) . ?
C6A H6A 0.9300 . ?
C6A C7A 1.476(19) . ?
C7 H7 0.9300 . ?
C7A H7A 0.9300 . ?
C8 C9 1.481(5) . ?
C9 C10 1.370(6) . ?
C9 C14 1.377(6) . ?
C10 H10 0.9300 . ?
C10 C11 1.381(7) . ?
C11 H11 0.9300 . ?
C11 C12 1.354(9) . ?
C12 H12 0.9300 . ?
C12 C13 1.360(9) . ?
C13 H13 0.9300 . ?
C13 C14 1.383(7) . ?
C14 H14 0.9300 . ?
C15 C16 1.473(6) . ?
C15 C16A 1.487(15) . ?
C16 C17 1.371(7) . ?
C16 C21 1.399(7) . ?
C16A C17A 1.377(16) . ?
C16A C21A 1.408(16) . ?
C17 H17 0.9300 . ?
C17 C18 1.379(7) . ?
C17A H17A 0.9300 . ?
C17A C18A 1.396(16) . ?
C18 H18 0.9300 . ?
C18 C19 1.387(9) . ?
C18A H18A 0.9300 . ?
C18A C19A 1.405(17) . ?
C19 H19 0.9300 . ?
C19 C20 1.368(9) . ?
C19A H19A 0.9300 . ?
C19A C20A 1.349(17) . ?
C20 H20 0.9300 . ?
C20 C21 1.372(7) . ?
C20A H20A 0.9300 . ?
C20A C21A 1.361(16) . ?
C21 H21 0.9300 . ?
C21A H21A 0.9300 . ?
C22 C23 1.496(5) . ?
C23 C24 1.385(6) . ?
C23 C28 1.367(6) . ?
C24 H24 0.9300 . ?
C24 C25 1.384(7) . ?
C25 H25 0.9300 . ?
C25 C26 1.360(9) . ?
C26 H26 0.9300 . ?
C26 C27 1.358(8) . ?
C27 H27 0.9300 . ?
C27 C28 1.389(7) . ?
C28 H28 0.9300 . ?
C29 C30 1.492(10) . ?
C29 C30A 1.494(10) . ?
C30 C31 1.380(11) . ?
C30 C35 1.383(10) . ?
C30A C31A 1.382(11) . ?
C30A C35A 1.381(11) . ?
C31 H31 0.9300 . ?
C31 C32 1.378(11) . ?
C31A H31A 0.9300 . ?
C31A C32A 1.396(11) . ?
C32 H32 0.9300 . ?
C32 C33 1.361(12) . ?
C32A H32A 0.9300 . ?
C32A C33A 1.367(13) . ?
C33 H33 0.9300 . ?
C33 C34 1.361(12) . ?
C33A H33A 0.9300 . ?
C33A C34A 1.372(13) . ?
C34 H34 0.9300 . ?
C34 C35 1.373(11) . ?
C34A H34A 0.9300 . ?
C34A C35A 1.372(11) . ?
C35 H35 0.9300 . ?
C35A H35A 0.9300 . ?
C36 C37 1.487(5) . ?
C37 C38 1.377(6) . ?
C37 C42 1.359(6) . ?
C38 H38 0.9300 . ?
C38 C39 1.397(7) . ?
C39 H39 0.9300 . ?
C39 C40 1.335(8) . ?
C40 H40 0.9300 . ?
C40 C41 1.322(8) . ?
C41 H41 0.9300 . ?
C41 C42 1.373(7) . ?
C42 H42 0.9300 . ?
C43 C44 1.489(5) . ?
C44 C45 1.382(6) . ?
C44 C49 1.380(6) . ?
C45 H45 0.9300 . ?
C45 C46 1.386(6) . ?
C46 H46 0.9300 . ?
C46 C47 1.359(8) . ?
C47 H47 0.9300 . ?
C47 C48 1.375(9) . ?
C48 H48 0.9300 . ?
C48 C49 1.388(7) . ?
C49 H49 0.9300 . ?
C50 C51 1.477(5) . ?
C51 C52 1.378(6) . ?
C51 C56 1.376(6) . ?
C52 H52 0.9300 . ?
C52 C53 1.375(6) . ?
C53 H53 0.9300 . ?
C53 C54 1.359(8) . ?
C54 H54 0.9300 . ?
C54 C55 1.367(9) . ?
C55 H55 0.9300 . ?
C55 C56 1.391(7) . ?
C56 H56 0.9300 . ?
C57 C58 1.488(10) . ?
C57 C58A 1.493(9) . ?
C58 C59 1.387(12) . ?
C58 C63 1.365(12) . ?
C58A C59A 1.389(11) . ?
C58A C63A 1.372(11) . ?
C59 H59 0.9300 . ?
C59 C60 1.386(11) . ?
C59A H59A 0.9300 . ?
C59A C60A 1.392(10) . ?
C60 H60 0.9300 . ?
C60 C61 1.322(13) . ?
C60A H60A 0.9300 . ?
C60A C61A 1.338(12) . ?
C61 H61 0.9300 . ?
C61 C62 1.423(15) . ?
C61A H61A 0.9300 . ?
C61A C62A 1.382(14) . ?
C62 H62 0.9300 . ?
C62 C63 1.405(11) . ?
C62A H62A 0.9300 . ?
C62A C63A 1.390(10) . ?
C63 H63 0.9300 . ?
C63A H63A 0.9300 . ?

loop_
_geom_torsion_atom_site_label_1
_geom_torsion_atom_site_label_2
_geom_torsion_atom_site_label_3
_geom_torsion_atom_site_label_4
_geom_torsion
_geom_torsion_site_symmetry_1
_geom_torsion_site_symmetry_2
_geom_torsion_site_symmetry_3
_geom_torsion_site_symmetry_4
_geom_torsion_publ_flag
Lu1 O1 C1 O2 -79.4(13) . . . . ?
Lu1 O1 C1 C2 104.5(9) . . . . ?
Lu1 O1A C1A O2A -16(9) . . . . ?
Lu1 O1A C1A C2A 141(3) . . . . ?
Lu1 O3 C8 O4 15.6(13) . . . . ?
Lu1 O3 C8 C9 -165.0(8) . . . . ?
Lu1 O5 C15 O6 -19.4(8) . . . . ?
Lu1 O5 C15 C16 162.0(5) . . . . ?
Lu1 O5 C15 C16A 164.2(13) . . . . ?
Lu1 O7 C22 O8 67.8(8) . . . . ?
Lu1 O7 C22 C23 -113.4(6) . . . . ?
Lu1 O9 C29 O10 -19.3(7) . . . . ?
Lu1 O9 C29 C30 154.4(9) . . . . ?
Lu1 O9 C29 C30A 167.4(9) . . . . ?
Lu1 O11 C36 O12 -15.1(9) . . . . ?
Lu1 O11 C36 C37 165.2(5) . . . . ?
Lu2 O8 C22 O7 -10.3(6) . . . . ?
Lu2 O8 C22 C23 170.9(3) . . . . ?
Lu2 O10 C29 O9 70.6(7) . . . . ?
Lu2 O10 C29 C30 -103.0(10) . . . . ?
Lu2 O10 C29 C30A -116.1(10) . . . . ?
Lu2 O12 C36 O11 -1.7(9) . . . . ?
Lu2 O12 C36 C37 178.0(4) . . . . ?
Lu2 O13 C43 O14 9.1(4) . . . . ?
Lu2 O13 C43 C44 -169.0(3) . . . . ?
Lu2 O14 C43 O13 -8.7(4) . . . . ?
Lu2 O14 C43 C44 169.5(3) . . . . ?
Lu2 O15 C50 O16 124.3(4) . . . . ?
Lu2 O15 C50 C51 -55.7(6) . . . . ?
Lu2 O17 C57 O18 6.3(7) . . . . ?
Lu2 O17 C57 C58 -169.4(10) . . . . ?
Lu2 O17 C57 C58A -178.0(9) . . . . ?
Lu3 O2 C1 O1 -7.7(17) 2_656 . . . ?
Lu3 O2 C1 C2 168.1(6) 2_656 . . . ?
Lu3 O2A C1A O1A -50(10) 2_656 . . . ?
Lu3 O2A C1A C2A 152(4) 2_656 . . . ?
Lu3 O4 C8 O3 3.9(7) 2_656 . . . ?
Lu3 O4 C8 C9 -175.5(3) 2_656 . . . ?
Lu3 O6 C15 O5 5.4(12) 2_656 . . . ?
Lu3 O6 C15 C16 -176.1(7) 2_656 . . . ?
Lu3 O6 C15 C16A -178.4(14) 2_656 . . . ?
Lu3 O14 C43 O13 125.9(4) . . . . ?
Lu3 O14 C43 C44 -56.0(7) . . . . ?
Lu3 O15 C50 O16 -1.2(4) . . . . ?
Lu3 O15 C50 C51 178.8(3) . . . . ?
Lu3 O16 C50 O15 1.3(4) . . . . ?
Lu3 O16 C50 C51 -178.7(3) . . . . ?
Lu3 O18 C57 O17 -12.6(7) . . . . ?
Lu3 O18 C57 C58 163.1(10) . . . . ?
Lu3 O18 C57 C58A 171.6(9) . . . . ?
O1 C1 C2 C3 -163.0(7) . . . . ?
O1 C1 C2 C7 13.6(12) . . . . ?
O1A C1A C2A C3A -167(4) . . . . ?
O1A C1A C2A C7A 4(7) . . . . ?
O2 C1 C2 C3 20.8(13) . . . . ?
O2 C1 C2 C7 -162.6(9) . . . . ?
O2A C1A C2A C3A -7(6) . . . . ?
O2A C1A C2A C7A 164(4) . . . . ?
O3 C8 C9 C10 -172.5(4) . . . . ?
O3 C8 C9 C14 7.3(6) . . . . ?
O4 C8 C9 C10 7.0(6) . . . . ?
O4 C8 C9 C14 -173.2(4) . . . . ?
O5 C15 C16 C17 166.1(7) . . . . ?
O5 C15 C16 C21 -14.9(11) . . . . ?
O5 C15 C16A C17A -170.7(16) . . . . ?
O5 C15 C16A C21A 10(2) . . . . ?
O6 C15 C16 C17 -12.5(10) . . . . ?
O6 C15 C16 C21 166.5(8) . . . . ?
O6 C15 C16A C17A 13(2) . . . . ?
O6 C15 C16A C21A -166.7(13) . . . . ?
O7 C22 C23 C24 19.2(6) . . . . ?
O7 C22 C23 C28 -164.0(4) . . . . ?
O8 C22 C23 C24 -162.0(4) . . . . ?
O8 C22 C23 C28 14.8(6) . . . . ?
O9 C29 C30 C31 -1.6(14) . . . . ?
O9 C29 C30 C35 176.7(12) . . . . ?
O9 C29 C30A C31A -11.4(15) . . . . ?
O9 C29 C30A C35A 171.2(11) . . . . ?
O10 C29 C30 C31 172.4(8) . . . . ?
O10 C29 C30 C35 -9.4(18) . . . . ?
O10 C29 C30A C31A 175.0(9) . . . . ?
O10 C29 C30A C35A -2.4(17) . . . . ?
O11 C36 C37 C38 -7.4(6) . . . . ?
O11 C36 C37 C42 173.8(5) . . . . ?
O12 C36 C37 C38 172.9(4) . . . . ?
O12 C36 C37 C42 -5.9(6) . . . . ?
O13 C43 C44 C45 160.4(4) . . . . ?
O13 C43 C44 C49 -18.5(6) . . . . ?
O14 C43 C44 C45 -17.7(6) . . . . ?
O14 C43 C44 C49 163.4(4) . . . . ?
O15 C50 C51 C52 -25.1(6) . . . . ?
O15 C50 C51 C56 153.0(4) . . . . ?
O16 C50 C51 C52 154.9(4) . . . . ?
O16 C50 C51 C56 -27.0(6) . . . . ?
O17 C57 C58 C59 -27.1(18) . . . . ?
O17 C57 C58 C63 157.0(14) . . . . ?
O17 C57 C58A C59A 10.7(19) . . . . ?
O17 C57 C58A C63A -177.9(13) . . . . ?
O18 C57 C58 C59 157.0(11) . . . . ?
O18 C57 C58 C63 -19(2) . . . . ?
O18 C57 C58A C59A -173.3(12) . . . . ?
O18 C57 C58A C63A -2(2) . . . . ?
C1 C2 C3 C4 175.0(7) . . . . ?
C1 C2 C7 C6 -177.9(7) . . . . ?
C1A C2A C3A C4A 175(4) . . . . ?
C1A C2A C7A C6A -179(4) . . . . ?
C2 C3 C4 C5 1.5(10) . . . . ?
C2A C3A C4A C5A -2(2) . . . . ?
C3 C2 C7 C6 -1.3(9) . . . . ?
C3 C4 C5 C6 1.8(14) . . . . ?
C3A C2A C7A C6A -8(4) . . . . ?
C3A C4A C5A C6A 8(5) . . . . ?
C4 C5 C6 C7 -4.6(14) . . . . ?
C4A C5A C6A C7A -13(5) . . . . ?
C5 C6 C7 C2 4.3(12) . . . . ?
C5A C6A C7A C2A 12(4) . . . . ?
C7 C2 C3 C4 -1.6(8) . . . . ?
C7A C2A C3A C4A 3(2) . . . . ?
C8 C9 C10 C11 179.7(5) . . . . ?
C8 C9 C14 C13 -179.8(5) . . . . ?
C9 C10 C11 C12 1.0(10) . . . . ?
C10 C9 C14 C13 0.0(8) . . . . ?
C10 C11 C12 C13 -2.0(11) . . . . ?
C11 C12 C13 C14 2.0(11) . . . . ?
C12 C13 C14 C9 -1.0(10) . . . . ?
C14 C9 C10 C11 0.0(8) . . . . ?
C15 C16 C17 C18 -180.0(8) . . . . ?
C15 C16 C21 C20 -179.8(6) . . . . ?
C15 C16A C17A C18A -179(2) . . . . ?
C15 C16A C21A C20A 180(2) . . . . ?
C16 C17 C18 C19 -1.4(11) . . . . ?
C16A C17A C18A C19A 0.2(3) . . . . ?
C17 C16 C21 C20 -0.8(12) . . . . ?
C17 C18 C19 C20 1.5(14) . . . . ?
C17A C16A C21A C20A 0.0(7) . . . . ?
C17A C18A C19A C20A -0.4(7) . . . . ?
C18 C19 C20 C21 -1.3(15) . . . . ?
C18A C19A C20A C21A 0.4(9) . . . . ?
C19 C20 C21 C16 0.9(13) . . . . ?
C19A C20A C21A C16A -0.3(9) . . . . ?
C21 C16 C17 C18 1.1(10) . . . . ?
C21A C16A C17A C18A 0.0(3) . . . . ?
C22 C23 C24 C25 177.0(5) . . . . ?
C22 C23 C28 C27 -179.2(5) . . . . ?
C23 C24 C25 C26 2.6(11) . . . . ?
C24 C23 C28 C27 -2.3(8) . . . . ?
C24 C25 C26 C27 -2.9(12) . . . . ?
C25 C26 C27 C28 0.7(12) . . . . ?
C26 C27 C28 C23 2.0(10) . . . . ?
C28 C23 C24 C25 0.1(8) . . . . ?
C29 C30 C31 C32 178.6(14) . . . . ?
C29 C30 C35 C34 -179.5(13) . . . . ?
C29 C30A C31A C32A -176.5(14) . . . . ?
C29 C30A C35A C34A 176.6(13) . . . . ?
C30 C31 C32 C33 0.2(15) . . . . ?
C30A C31A C32A C33A -0.3(14) . . . . ?
C31 C30 C35 C34 -1(2) . . . . ?
C31 C32 C33 C34 0(2) . . . . ?
C31A C30A C35A C34A -1(2) . . . . ?
C31A C32A C33A C34A 0(2) . . . . ?
C32 C33 C34 C35 -1(2) . . . . ?
C32A C33A C34A C35A 0(2) . . . . ?
C33 C34 C35 C30 2(2) . . . . ?
C33A C34A C35A C30A 0(2) . . . . ?
C35 C30 C31 C32 0.3(15) . . . . ?
C35A C30A C31A C32A 0.9(15) . . . . ?
C36 C37 C38 C39 -179.7(5) . . . . ?
C36 C37 C42 C41 -178.6(6) . . . . ?
C37 C38 C39 C40 -1.5(9) . . . . ?
C38 C37 C42 C41 2.6(9) . . . . ?
C38 C39 C40 C41 2.2(10) . . . . ?
C39 C40 C41 C42 -0.6(11) . . . . ?
C40 C41 C42 C37 -1.9(11) . . . . ?
C42 C37 C38 C39 -0.9(8) . . . . ?
C43 C44 C45 C46 -179.2(4) . . . . ?
C43 C44 C49 C48 -179.9(5) . . . . ?
C44 C45 C46 C47 -1.0(8) . . . . ?
C45 C44 C49 C48 1.2(8) . . . . ?
C45 C46 C47 C48 1.5(9) . . . . ?
C46 C47 C48 C49 -0.6(10) . . . . ?
C47 C48 C49 C44 -0.8(10) . . . . ?
C49 C44 C45 C46 -0.3(7) . . . . ?
C50 C51 C52 C53 177.5(4) . . . . ?
C50 C51 C56 C55 -175.7(5) . . . . ?
C51 C52 C53 C54 -2.1(8) . . . . ?
C52 C51 C56 C55 2.4(7) . . . . ?
C52 C53 C54 C55 2.9(10) . . . . ?
C53 C54 C55 C56 -1.1(11) . . . . ?
C54 C55 C56 C51 -1.6(10) . . . . ?
C56 C51 C52 C53 -0.6(7) . . . . ?
C57 C58 C59 C60 -177.9(15) . . . . ?
C57 C58 C63 C62 179.4(13) . . . . ?
C57 C58A C59A C60A 171.0(15) . . . . ?
C57 C58A C63A C62A -172.9(13) . . . . ?
C58 C59 C60 C61 5.9(18) . . . . ?
C58A C59A C60A C61A -6.0(16) . . . . ?
C59 C58 C63 C62 4(2) . . . . ?
C59 C60 C61 C62 -11(3) . . . . ?
C59A C58A C63A C62A -1(2) . . . . ?
C59A C60A C61A C62A 14(2) . . . . ?
C60 C61 C62 C63 13(3) . . . . ?
C60A C61A C62A C63A -16(3) . . . . ?
C61 C62 C63 C58 -9(2) . . . . ?
C61A C62A C63A C58A 10(2) . . . . ?
C63 C58 C59 C60 -1.9(17) . . . . ?
C63A C58A C59A C60A -0.6(16) . . . . ?
